data_9014401
loop_
_publ_author_name
'Crichton, W. A.'
'Vaughan, G. B. M.'
'Mezouar, M.'

_publ_section_title
;
 In situ structure solution of helical sulphur at 3 GPa and 400 deg C
 P = 3 GPa, T = 400 C
;
_journal_name_full 'Zeitschrift fur Kristallographie'
_journal_page_first 417
_journal_page_last 419
_journal_paper_doi 10.1524/zkri.216.8.417.20360
_journal_volume 216
_journal_year 2001
_chemical_compound_source Synthetic
_chemical_formula_sum S
_chemical_name_mineral Sulphur
_space_group_IT_number 154
_symmetry_space_group_name_Hall 'P 32 2"'
_symmetry_space_group_name_H-M 'P 32 2 1'
_cell_angle_alpha 90
_cell_angle_beta 90
_cell_angle_gamma 120
_cell_length_a 7.0897
_cell_length_b 7.0897
_cell_length_c 4.30238
_cell_formula_units_Z 9
_cell_volume 187.282
_database_code_amcsd 0011091
_exptl_crystal_density_diffrn 2.559
_cod_database_code 9014401

loop_
_space_group_symop_operation_xyz
x,y,z
y,x,-z
-y,x-y,2/3+z
-x,-x+y,2/3-z
-x+y,-x,1/3+z
x-y,-y,1/3-z

loop_
_atom_site_aniso_label
_atom_site_aniso_U_11
_atom_site_aniso_U_22
_atom_site_aniso_U_33
_atom_site_aniso_U_12
_atom_site_aniso_U_13
_atom_site_aniso_U_23
S1 0.06100 0.10800 0.02770 0.05400 -0.00770 -0.01770
S2 0.07400 0.06900 0.03300 0.03500 -0.00320 -0.00600

loop_
_atom_site_label
_atom_site_fract_x
_atom_site_fract_y
_atom_site_fract_z
S1 0.77270 0.30670 0.61050
S2 0.87550 0.00000 0.16667

loop_
_cod_related_entry_id
_cod_related_entry_database
_cod_related_entry_code
1 AMCSD 0011091
